data_7012009
loop_
_publ_author_name
'Browne, Wesley R.'
'O'Connor, Christine M.'
'Hughes, Helen P.'
'Hage, Ronald'
'Walter, Olaf'
'Doering, Manfred'
'Gallagher, John F.'
'Vos, Johannes G.'

_publ_section_title
;
 Ruthenium(ii) and osmium(ii) polypyridyl complexes of an asymmetric
 pyrazinyl- and pyridinyl-containing 1,2,4-triazole based ligand.
 Connectivity and physical properties of mononuclear
 complexesElectronic supplementary information (ESI) available: 1H NMR
 spectra of 1a and 1b. See http://www.rsc.org/suppdata/dt/b2/b206667j/
;
_journal_issue 21
_journal_name_full 'Journal of the Chemical Society, Dalton Transactions'
_journal_page_first 4048
_journal_paper_doi 10.1039/b206667j
_journal_year 2002
_chemical_formula_sum 'C32 H26 F6 N10 O P Ru'
_chemical_formula_weight 813.67
_chemical_name_systematic
; 
? 
;
_space_group_IT_number 2
_symmetry_cell_setting triclinic
_symmetry_space_group_name_Hall '-P 1'
_symmetry_space_group_name_H-M 'P -1'
_atom_sites_solution_hydrogens geom
_atom_sites_solution_primary direct
_atom_sites_solution_secondary difmap
_audit_creation_method SHELXL-97
_cell_angle_alpha 93.8570(10)
_cell_angle_beta 93.4100(10)
_cell_angle_gamma 111.4390(10)
_cell_formula_units_Z 2
_cell_length_a 9.9097(7)
_cell_length_b 12.5731(9)
_cell_length_c 14.1156(10)
_cell_measurement_temperature 200(2)
_cell_volume 1626.6(2)
_computing_structure_refinement 'SHELXL-97 (Sheldrick, 1997)'
_computing_structure_solution 'SHELXS-97 (Sheldrick, 1990)'
_diffrn_ambient_temperature 200(2)
_diffrn_measured_fraction_theta_full 0.945
_diffrn_measured_fraction_theta_max 0.945
_diffrn_measurement_device_type ' Siemens SMART 1000 CCD diffractometer'
_diffrn_measurement_method w-scans
_diffrn_radiation_monochromator graphite
_diffrn_radiation_source 'fine-focus sealed tube'
_diffrn_radiation_type MoK\a
_diffrn_radiation_wavelength 0.71073
_diffrn_reflns_av_R_equivalents 0.0185
_diffrn_reflns_av_sigmaI/netI 0.0243
_diffrn_reflns_limit_h_max 12
_diffrn_reflns_limit_h_min -12
_diffrn_reflns_limit_k_max 16
_diffrn_reflns_limit_k_min -15
_diffrn_reflns_limit_l_max 18
_diffrn_reflns_limit_l_min -18
_diffrn_reflns_number 17142
_diffrn_reflns_theta_full 28.30
_diffrn_reflns_theta_max 28.30
_diffrn_reflns_theta_min 1.45
_diffrn_standards_decay_% 'no decay'
_exptl_absorpt_coefficient_mu 0.612
_exptl_absorpt_correction_type ' psi-scans |saint|'
_exptl_crystal_colour red
_exptl_crystal_density_diffrn 1.661
_exptl_crystal_density_method 'not measured'
_exptl_crystal_description block
_exptl_crystal_F_000 820
_exptl_crystal_size_max 0.6
_exptl_crystal_size_mid 0.5
_exptl_crystal_size_min 0.4
_refine_diff_density_max 0.702
_refine_diff_density_min -0.524
_refine_diff_density_rms 0.064
_refine_ls_extinction_method none
_refine_ls_goodness_of_fit_ref 1.048
_refine_ls_hydrogen_treatment mixed
_refine_ls_matrix_type full
_refine_ls_number_parameters 469
_refine_ls_number_reflns 7634
_refine_ls_number_restraints 0
_refine_ls_restrained_S_all 1.048
_refine_ls_R_factor_all 0.0342
_refine_ls_R_factor_gt 0.0293
_refine_ls_shift/su_max 0.003
_refine_ls_shift/su_mean 0.000
_refine_ls_structure_factor_coef Fsqd
_refine_ls_weighting_details 'w=1/[\s^2^(Fo^2^)+(0.0337P)^2^+1.2121P] where P=(Fo^2^+2Fc^2^)/3'
_refine_ls_weighting_scheme calc
_refine_ls_wR_factor_gt 0.0726
_refine_ls_wR_factor_ref 0.0749
_reflns_number_gt 6844
_reflns_number_total 7634
_reflns_threshold_expression >2sigma(I)
_cod_data_source_file b206667j.txt
_cod_data_source_block md24
_cod_depositor_comments
;
The following automatic conversions were performed:
'_symmetry_cell_setting' value 'Triclinic' changed to 'triclinic'
according to '/home/saulius/struct/CIF-dictionaries/cif_core.dic'
dictionary named 'cif_core.dic' version 2.4.1 from 2010-06-29.

Automatic conversion script
Id: cif_fix_enum 1527 2010-12-29 10:47:43Z saulius 

The following automatic conversions were performed:

'_refine_ls_weighting_scheme' value 'calc
w=1/[\s^2^(Fo^2^)+(0.0337P)^2^+1.2121P] where P=(Fo^2^+2Fc^2^)/3' was
changed to 'calc'. New tag '_refine_ls_weighting_details' was
created. The value of the new tag was set to
'w=1/[\s^2^(Fo^2^)+(0.0337P)^2^+1.2121P] where P=(Fo^2^+2Fc^2^)/3'.

Automatic conversion script
Id: cif_fix_values 3143 2015-03-26 13:38:13Z robertas 
;
_cod_original_sg_symbol_H-M P-1
_cod_database_code 7012009

loop_
_symmetry_equiv_pos_as_xyz
'x, y, z'
'-x, -y, -z'

loop_
_atom_site_label
_atom_site_type_symbol
_atom_site_fract_x
_atom_site_fract_y
_atom_site_fract_z
_atom_site_U_iso_or_equiv
_atom_site_adp_type
_atom_site_occupancy
_atom_site_calc_flag
_atom_site_refinement_flags
_atom_site_disorder_assembly
_atom_site_disorder_group
Ru1 Ru 0.472833(17) 0.253630(13) 0.200615(11) 0.02147(5) Uani 1 d . . .
P1 P 0.22633(6) -0.19294(5) -0.56661(4) 0.03076(12) Uani 1 d . . .
F11 F 0.05815(16) -0.21778(14) -0.59992(11) 0.0486(4) Uani 1 d . . .
F12 F 0.17553(17) -0.25939(13) -0.47403(10) 0.0445(3) Uani 1 d . . .
F13 F 0.2372(2) -0.07620(13) -0.50922(11) 0.0526(4) Uani 1 d . . .
F14 F 0.39036(17) -0.17035(17) -0.53273(13) 0.0623(5) Uani 1 d . . .
F15 F 0.27299(18) -0.12768(14) -0.65956(11) 0.0514(4) Uani 1 d . . .
F16 F 0.20972(19) -0.31147(13) -0.62450(11) 0.0519(4) Uani 1 d . . .
N1 N 0.61998(18) 0.35782(14) 0.31341(12) 0.0233(3) Uani 1 d . . .
N2 N 0.66276(18) 0.31251(14) 0.13727(12) 0.0222(3) Uani 1 d . . .
N3 N 0.70704(18) 0.29206(14) 0.05128(12) 0.0238(3) Uani 1 d . . .
N4 N 0.90548(18) 0.40247(14) 0.15139(12) 0.0250(3) Uani 1 d . . .
N5 N 0.8836(2) 0.28772(16) -0.09728(13) 0.0317(4) Uani 1 d . . .
N6 N 1.1872(2) 0.39531(17) -0.06266(14) 0.0325(4) Uani 1 d . . .
N7 N 0.51227(18) 0.10566(14) 0.21685(12) 0.0237(3) Uani 1 d . . .
N8 N 0.34754(17) 0.14821(14) 0.08570(12) 0.0241(3) Uani 1 d . . .
N9 N 0.29003(19) 0.21262(15) 0.27340(13) 0.0275(4) Uani 1 d . . .
N10 N 0.41610(18) 0.39374(14) 0.18440(12) 0.0237(3) Uani 1 d . . .
C1 C 0.5878(2) 0.38271(19) 0.40124(15) 0.0298(4) Uani 1 d . . .
H1 H 0.4936 0.3455 0.4177 0.037(3) Uiso 1 calc R . .
C2 C 0.6887(3) 0.4611(2) 0.46814(16) 0.0347(5) Uani 1 d . . .
H2 H 0.6622 0.4765 0.5281 0.037(3) Uiso 1 calc R . .
C3 C 0.8293(3) 0.5166(2) 0.44514(16) 0.0346(5) Uani 1 d . . .
H3 H 0.8987 0.5699 0.4892 0.037(3) Uiso 1 calc R . .
C4 C 0.8653(2) 0.49134(18) 0.35519(15) 0.0295(4) Uani 1 d . . .
H4 H 0.9592 0.5276 0.3379 0.037(3) Uiso 1 calc R . .
C5 C 0.7594(2) 0.41131(17) 0.29137(14) 0.0243(4) Uani 1 d . . .
C6 C 0.7823(2) 0.37817(16) 0.19448(14) 0.0235(4) Uani 1 d . . .
C7 C 0.8526(2) 0.34758(16) 0.06333(14) 0.0234(4) Uani 1 d . . .
C8 C 0.9466(2) 0.34495(17) -0.01284(14) 0.0241(4) Uani 1 d . . .
C9 C 1.0973(2) 0.39877(19) 0.00310(15) 0.0290(4) Uani 1 d . . .
H9 H 1.1370 0.4389 0.0622 0.040(4) Uiso 1 calc R . .
C10 C 1.1236(3) 0.3387(2) -0.14681(17) 0.0349(5) Uani 1 d . . .
H10 H 1.1814 0.3346 -0.1954 0.040(4) Uiso 1 calc R . .
C11 C 0.9742(3) 0.2860(2) -0.16352(16) 0.0366(5) Uani 1 d . . .
H11 H 0.9348 0.2478 -0.2233 0.040(4) Uiso 1 calc R . .
C12 C 0.5996(2) 0.09080(18) 0.28685(16) 0.0309(5) Uani 1 d . . .
H12 H 0.6449 0.1506 0.3343 0.037(3) Uiso 1 calc R . .
C13 C 0.6248(3) -0.01000(19) 0.29106(17) 0.0345(5) Uani 1 d . . .
H13 H 0.6853 -0.0178 0.3408 0.037(3) Uiso 1 calc R . .
C14 C 0.5590(3) -0.09877(19) 0.22064(17) 0.0336(5) Uani 1 d . . .
H14 H 0.5761 -0.1667 0.2217 0.037(3) Uiso 1 calc R . .
C15 C 0.4674(2) -0.08564(18) 0.14844(16) 0.0291(4) Uani 1 d . . .
H15 H 0.4211 -0.1449 0.1008 0.037(3) Uiso 1 calc R . .
C16 C 0.4456(2) 0.01718(17) 0.14816(14) 0.0241(4) Uani 1 d . . .
C17 C 0.3501(2) 0.04079(17) 0.07523(15) 0.0240(4) Uani 1 d . . .
C18 C 0.2668(2) -0.04001(18) 0.00170(16) 0.0307(4) Uani 1 d . . .
H18 H 0.2709 -0.1128 -0.0044 0.041(4) Uiso 1 calc R . .
C19 C 0.1779(3) -0.0111(2) -0.06206(18) 0.0382(5) Uani 1 d . . .
H19 H 0.1203 -0.0644 -0.1111 0.041(4) Uiso 1 calc R . .
C20 C 0.1758(3) 0.0985(2) -0.05180(19) 0.0399(5) Uani 1 d . . .
H20 H 0.1171 0.1199 -0.0942 0.041(4) Uiso 1 calc R . .
C21 C 0.2616(2) 0.17558(19) 0.02183(17) 0.0329(5) Uani 1 d . . .
H21 H 0.2602 0.2493 0.0277 0.041(4) Uiso 1 calc R . .
C22 C 0.2240(3) 0.1123(2) 0.31081(18) 0.0390(5) Uani 1 d . . .
H22 H 0.2676 0.0582 0.3087 0.049(4) Uiso 1 calc R . .
C23 C 0.0944(3) 0.0869(2) 0.3521(2) 0.0492(7) Uani 1 d . . .
H23 H 0.0517 0.0169 0.3771 0.049(4) Uiso 1 calc R . .
C24 C 0.0290(3) 0.1668(2) 0.3557(2) 0.0481(7) Uani 1 d . . .
H24 H -0.0588 0.1511 0.3827 0.049(4) Uiso 1 calc R . .
C25 C 0.0955(3) 0.2704(2) 0.31862(18) 0.0385(5) Uani 1 d . . .
H25 H 0.0530 0.3253 0.3208 0.049(4) Uiso 1 calc R . .
C26 C 0.2259(2) 0.29205(18) 0.27820(15) 0.0273(4) Uani 1 d . . .
C27 C 0.3042(2) 0.39814(17) 0.23449(15) 0.0254(4) Uani 1 d . . .
C28 C 0.2696(2) 0.49553(19) 0.24191(17) 0.0320(5) Uani 1 d . . .
H28 H 0.1961 0.4983 0.2789 0.039(4) Uiso 1 calc R . .
C29 C 0.3451(2) 0.58859(19) 0.19399(18) 0.0356(5) Uani 1 d . . .
H29 H 0.3231 0.6545 0.1983 0.039(4) Uiso 1 calc R . .
C30 C 0.4536(3) 0.58215(19) 0.13970(18) 0.0345(5) Uani 1 d . . .
H30 H 0.5036 0.6428 0.1053 0.039(4) Uiso 1 calc R . .
C31 C 0.4872(2) 0.48419(18) 0.13707(16) 0.0289(4) Uani 1 d . . .
H31 H 0.5616 0.4809 0.1012 0.039(4) Uiso 1 calc R . .
O100 O 0.7746(4) -0.2115(3) -0.6550(2) 0.1086(11) Uani 1 d . . .
C100 C 0.6710(6) -0.2517(4) -0.5900(3) 0.0937(15) Uani 1 d . . .
H10A H 0.6971 -0.3023 -0.5511 0.088(8) Uiso 1 calc R . .
H10B H 0.5772 -0.2925 -0.6238 0.088(8) Uiso 1 calc R . .
H10C H 0.6676 -0.1880 -0.5501 0.088(8) Uiso 1 calc R . .

loop_
_atom_site_aniso_label
_atom_site_aniso_U_11
_atom_site_aniso_U_22
_atom_site_aniso_U_33
_atom_site_aniso_U_23
_atom_site_aniso_U_13
_atom_site_aniso_U_12
Ru1 0.02212(8) 0.01745(8) 0.02535(9) 0.00048(6) 0.00529(6) 0.00774(6)
P1 0.0320(3) 0.0314(3) 0.0284(3) 0.0010(2) 0.0041(2) 0.0114(2)
F11 0.0364(8) 0.0635(10) 0.0464(9) 0.0056(7) -0.0005(6) 0.0198(7)
F12 0.0580(9) 0.0458(8) 0.0352(8) 0.0118(6) 0.0108(7) 0.0233(7)
F13 0.0771(11) 0.0348(8) 0.0437(9) -0.0055(7) 0.0046(8) 0.0197(8)
F14 0.0342(8) 0.0835(13) 0.0659(12) 0.0043(10) -0.0016(8) 0.0193(8)
F15 0.0603(10) 0.0499(9) 0.0397(8) 0.0132(7) 0.0164(7) 0.0121(8)
F16 0.0707(11) 0.0425(9) 0.0466(9) -0.0063(7) 0.0093(8) 0.0271(8)
N1 0.0280(8) 0.0187(8) 0.0246(8) 0.0012(6) 0.0050(7) 0.0099(7)
N2 0.0241(8) 0.0202(8) 0.0231(8) -0.0005(6) 0.0042(6) 0.0092(6)
N3 0.0254(8) 0.0219(8) 0.0245(8) -0.0009(6) 0.0044(7) 0.0094(7)
N4 0.0255(8) 0.0241(8) 0.0253(9) 0.0006(7) 0.0046(7) 0.0093(7)
N5 0.0319(9) 0.0338(10) 0.0276(9) -0.0017(8) 0.0022(7) 0.0108(8)
N6 0.0304(9) 0.0383(10) 0.0323(10) 0.0071(8) 0.0089(8) 0.0150(8)
N7 0.0246(8) 0.0197(8) 0.0267(9) 0.0012(6) 0.0042(7) 0.0081(6)
N8 0.0212(8) 0.0221(8) 0.0289(9) 0.0022(7) 0.0047(7) 0.0076(6)
N9 0.0269(9) 0.0240(9) 0.0314(9) 0.0033(7) 0.0084(7) 0.0083(7)
N10 0.0244(8) 0.0206(8) 0.0261(8) -0.0015(6) 0.0033(7) 0.0087(6)
C1 0.0350(11) 0.0298(11) 0.0268(11) 0.0014(8) 0.0076(9) 0.0139(9)
C2 0.0455(13) 0.0361(12) 0.0258(11) -0.0010(9) 0.0075(9) 0.0189(10)
C3 0.0412(13) 0.0316(11) 0.0285(11) -0.0052(9) -0.0028(9) 0.0127(10)
C4 0.0307(11) 0.0273(10) 0.0292(11) -0.0011(8) 0.0016(9) 0.0102(9)
C5 0.0285(10) 0.0208(9) 0.0248(10) 0.0014(7) 0.0035(8) 0.0104(8)
C6 0.0250(9) 0.0201(9) 0.0255(10) 0.0001(7) 0.0022(8) 0.0089(7)
C7 0.0253(9) 0.0212(9) 0.0249(10) 0.0015(7) 0.0036(8) 0.0097(8)
C8 0.0284(10) 0.0218(9) 0.0246(10) 0.0041(7) 0.0049(8) 0.0114(8)
C9 0.0286(10) 0.0327(11) 0.0264(10) 0.0021(9) 0.0032(8) 0.0121(9)
C10 0.0417(13) 0.0382(12) 0.0322(12) 0.0092(10) 0.0148(10) 0.0207(10)
C11 0.0428(13) 0.0423(13) 0.0245(11) -0.0012(9) 0.0046(9) 0.0162(11)
C12 0.0357(11) 0.0248(10) 0.0301(11) -0.0007(8) -0.0022(9) 0.0102(9)
C13 0.0380(12) 0.0294(11) 0.0372(12) 0.0051(9) -0.0051(10) 0.0146(9)
C14 0.0381(12) 0.0227(10) 0.0414(13) 0.0038(9) -0.0003(10) 0.0136(9)
C15 0.0324(11) 0.0206(10) 0.0328(11) 0.0000(8) 0.0018(9) 0.0086(8)
C16 0.0235(9) 0.0208(9) 0.0263(10) 0.0008(8) 0.0041(8) 0.0061(7)
C17 0.0233(9) 0.0206(9) 0.0277(10) 0.0027(8) 0.0058(8) 0.0069(7)
C18 0.0331(11) 0.0229(10) 0.0335(11) -0.0007(8) 0.0017(9) 0.0080(8)
C19 0.0400(13) 0.0317(12) 0.0369(13) -0.0035(10) -0.0076(10) 0.0090(10)
C20 0.0399(13) 0.0380(13) 0.0425(14) 0.0019(11) -0.0099(11) 0.0178(11)
C21 0.0340(11) 0.0289(11) 0.0380(12) 0.0023(9) -0.0016(9) 0.0152(9)
C22 0.0442(13) 0.0297(12) 0.0464(14) 0.0102(10) 0.0192(11) 0.0141(10)
C23 0.0489(15) 0.0356(13) 0.0619(18) 0.0141(12) 0.0285(13) 0.0091(12)
C24 0.0369(13) 0.0495(15) 0.0571(17) 0.0074(13) 0.0269(12) 0.0114(11)
C25 0.0318(12) 0.0397(13) 0.0450(14) -0.0020(11) 0.0120(10) 0.0142(10)
C26 0.0259(10) 0.0268(10) 0.0286(10) -0.0011(8) 0.0042(8) 0.0096(8)
C27 0.0247(9) 0.0242(10) 0.0271(10) -0.0016(8) 0.0013(8) 0.0097(8)
C28 0.0306(11) 0.0313(11) 0.0363(12) -0.0055(9) 0.0011(9) 0.0159(9)
C29 0.0353(12) 0.0241(10) 0.0496(14) -0.0024(10) -0.0024(10) 0.0157(9)
C30 0.0370(12) 0.0226(10) 0.0423(13) 0.0047(9) 0.0009(10) 0.0091(9)
C31 0.0285(10) 0.0246(10) 0.0333(11) 0.0034(8) 0.0054(9) 0.0089(8)
O100 0.101(2) 0.162(3) 0.096(2) 0.040(2) 0.0257(19) 0.080(2)
C100 0.137(4) 0.106(3) 0.080(3) 0.043(3) 0.042(3) 0.083(3)

loop_
_atom_type_symbol
_atom_type_description
_atom_type_scat_dispersion_real
_atom_type_scat_dispersion_imag
_atom_type_scat_source
C C 0.0033 0.0016 'International Tables Vol C Tables 4.2.6.8 and 6.1.1.4'
H H 0.0000 0.0000 'International Tables Vol C Tables 4.2.6.8 and 6.1.1.4'
N N 0.0061 0.0033 'International Tables Vol C Tables 4.2.6.8 and 6.1.1.4'
F F 0.0171 0.0103 'International Tables Vol C Tables 4.2.6.8 and 6.1.1.4'
P P 0.1023 0.0942 'International Tables Vol C Tables 4.2.6.8 and 6.1.1.4'
Ru Ru -1.2594 0.8363 'International Tables Vol C Tables 4.2.6.8 and 6.1.1.4'
O O 0.0106 0.0060 'International Tables Vol C Tables 4.2.6.8 and 6.1.1.4'

loop_
_geom_angle_atom_site_label_1
_geom_angle_atom_site_label_2
_geom_angle_atom_site_label_3
_geom_angle
_geom_angle_site_symmetry_1
_geom_angle_site_symmetry_3
_geom_angle_publ_flag
N2 Ru1 N8 96.92(6) . . ?
N2 Ru1 N9 173.35(7) . . ?
N8 Ru1 N9 88.76(7) . . ?
N2 Ru1 N10 96.79(6) . . ?
N8 Ru1 N10 98.70(7) . . ?
N9 Ru1 N10 78.87(7) . . ?
N2 Ru1 N7 87.28(6) . . ?
N8 Ru1 N7 78.72(7) . . ?
N9 Ru1 N7 97.25(7) . . ?
N10 Ru1 N7 175.45(6) . . ?
N2 Ru1 N1 77.98(6) . . ?
N8 Ru1 N1 173.94(6) . . ?
N9 Ru1 N1 96.54(7) . . ?
N10 Ru1 N1 85.25(6) . . ?
N7 Ru1 N1 97.64(6) . . ?
F14 P1 F13 91.09(10) . . ?
F14 P1 F15 91.50(10) . . ?
F13 P1 F15 90.41(9) . . ?
F14 P1 F16 90.72(10) . . ?
F13 P1 F16 178.13(10) . . ?
F15 P1 F16 90.05(9) . . ?
F14 P1 F12 89.82(9) . . ?
F13 P1 F12 89.70(8) . . ?
F15 P1 F12 178.68(9) . . ?
F16 P1 F12 89.80(9) . . ?
F14 P1 F11 178.98(10) . . ?
F13 P1 F11 89.24(9) . . ?
F15 P1 F11 89.47(9) . . ?
F16 P1 F11 88.94(9) . . ?
F12 P1 F11 89.22(8) . . ?
C1 N1 C5 117.75(18) . . ?
C1 N1 Ru1 126.61(15) . . ?
C5 N1 Ru1 115.45(13) . . ?
C6 N2 N3 107.46(16) . . ?
C6 N2 Ru1 116.13(13) . . ?
N3 N2 Ru1 135.86(13) . . ?
C7 N3 N2 103.64(16) . . ?
C6 N4 C7 100.82(16) . . ?
C11 N5 C8 115.9(2) . . ?
C9 N6 C10 115.8(2) . . ?
C12 N7 C16 118.22(17) . . ?
C12 N7 Ru1 125.85(14) . . ?
C16 N7 Ru1 115.91(13) . . ?
C21 N8 C17 118.03(18) . . ?
C21 N8 Ru1 125.76(14) . . ?
C17 N8 Ru1 116.19(13) . . ?
C22 N9 C26 118.09(18) . . ?
C22 N9 Ru1 125.82(15) . . ?
C26 N9 Ru1 115.95(14) . . ?
C31 N10 C27 118.25(17) . . ?
C31 N10 Ru1 125.94(14) . . ?
C27 N10 Ru1 115.49(13) . . ?
N1 C1 C2 122.8(2) . . ?
C1 C2 C3 119.4(2) . . ?
C2 C3 C4 118.8(2) . . ?
C5 C4 C3 119.1(2) . . ?
N1 C5 C4 122.20(19) . . ?
N1 C5 C6 113.20(17) . . ?
C4 C5 C6 124.58(19) . . ?
N4 C6 N2 113.06(17) . . ?
N4 C6 C5 130.20(18) . . ?
N2 C6 C5 116.74(17) . . ?
N3 C7 N4 115.01(17) . . ?
N3 C7 C8 122.04(18) . . ?
N4 C7 C8 122.92(18) . . ?
N5 C8 C9 120.96(19) . . ?
N5 C8 C7 118.29(18) . . ?
C9 C8 C7 120.74(19) . . ?
N6 C9 C8 122.9(2) . . ?
N6 C10 C11 121.7(2) . . ?
N5 C11 C10 122.8(2) . . ?
N7 C12 C13 122.5(2) . . ?
C14 C13 C12 119.2(2) . . ?
C13 C14 C15 119.2(2) . . ?
C14 C15 C16 119.0(2) . . ?
N7 C16 C15 121.83(19) . . ?
N7 C16 C17 114.32(17) . . ?
C15 C16 C17 123.85(18) . . ?
N8 C17 C18 121.80(19) . . ?
N8 C17 C16 114.80(17) . . ?
C18 C17 C16 123.39(18) . . ?
C19 C18 C17 119.4(2) . . ?
C18 C19 C20 118.9(2) . . ?
C21 C20 C19 119.4(2) . . ?
N8 C21 C20 122.5(2) . . ?
N9 C22 C23 122.7(2) . . ?
C24 C23 C22 119.0(2) . . ?
C23 C24 C25 119.2(2) . . ?
C24 C25 C26 119.6(2) . . ?
N9 C26 C25 121.4(2) . . ?
N9 C26 C27 114.42(17) . . ?
C25 C26 C27 124.1(2) . . ?
N10 C27 C28 121.5(2) . . ?
N10 C27 C26 114.44(17) . . ?
C28 C27 C26 124.10(19) . . ?
C29 C28 C27 119.5(2) . . ?
C30 C29 C28 119.0(2) . . ?
C29 C30 C31 119.2(2) . . ?
N10 C31 C30 122.4(2) . . ?

loop_
_geom_bond_atom_site_label_1
_geom_bond_atom_site_label_2
_geom_bond_distance
_geom_bond_site_symmetry_2
_geom_bond_publ_flag
Ru1 N2 2.0398(16) . ?
Ru1 N8 2.0488(17) . ?
Ru1 N9 2.0525(17) . ?
Ru1 N10 2.0579(16) . ?
Ru1 N7 2.0603(16) . ?
Ru1 N1 2.1033(17) . ?
P1 F14 1.5823(16) . ?
P1 F13 1.5925(15) . ?
P1 F15 1.5963(15) . ?
P1 F16 1.5991(15) . ?
P1 F12 1.6053(15) . ?
P1 F11 1.6132(15) . ?
N1 C1 1.343(3) . ?
N1 C5 1.363(3) . ?
N2 C6 1.348(3) . ?
N2 N3 1.355(2) . ?
N3 C7 1.348(3) . ?
N4 C6 1.340(3) . ?
N4 C7 1.356(3) . ?
N5 C11 1.338(3) . ?
N5 C8 1.340(3) . ?
N6 C9 1.333(3) . ?
N6 C10 1.336(3) . ?
N7 C12 1.342(3) . ?
N7 C16 1.362(3) . ?
N8 C21 1.349(3) . ?
N8 C17 1.359(2) . ?
N9 C22 1.351(3) . ?
N9 C26 1.366(3) . ?
N10 C31 1.345(3) . ?
N10 C27 1.365(3) . ?
C1 C2 1.380(3) . ?
C2 C3 1.381(3) . ?
C3 C4 1.387(3) . ?
C4 C5 1.385(3) . ?
C5 C6 1.458(3) . ?
C7 C8 1.470(3) . ?
C8 C9 1.393(3) . ?
C10 C11 1.381(3) . ?
C12 C13 1.382(3) . ?
C13 C14 1.379(3) . ?
C14 C15 1.383(3) . ?
C15 C16 1.387(3) . ?
C16 C17 1.474(3) . ?
C17 C18 1.391(3) . ?
C18 C19 1.379(3) . ?
C19 C20 1.384(3) . ?
C20 C21 1.378(3) . ?
C22 C23 1.380(3) . ?
C23 C24 1.380(4) . ?
C24 C25 1.382(4) . ?
C25 C26 1.386(3) . ?
C26 C27 1.474(3) . ?
C27 C28 1.387(3) . ?
C28 C29 1.383(3) . ?
C29 C30 1.379(3) . ?
C30 C31 1.387(3) . ?
O100 C100 1.396(5) . ?
